data_2214072
loop_
_publ_author_name
'Zubieta, Jon'
'Armatas, N. Gabriel'

_publ_section_title
;
 A two-dimensional copper(II) molybdate, [{Cu~2~(tpyprz)}Mo~8~O~26~]
 (tpyprz is 2,3,5,6-tetra-2-pyridyl-1,4-dihydropyrazine)
;
_journal_coeditor_code BR2040
_journal_issue 7
_journal_name_full 'Acta Crystallographica Section E'
_journal_page_first m1924
_journal_page_last m1924
_journal_paper_doi 10.1107/S1600536807027390
_journal_volume 63
_journal_year 2007
_chemical_formula_iupac '[Cu2 Mo8 O26 (C24 H16 N6)]'
_chemical_formula_moiety 'C12 H8 Cu Mo4 N3 O13'
_chemical_formula_structural '[Cu2 Mo8 O26 (C24 H16 N6)]'
_chemical_formula_sum 'C12 H8 Cu Mo4 N3 O13'
_chemical_formula_weight 849.51
_chemical_name_systematic
;
poly[\m~2~-2,3,5,6-tetra-2-pyridyl-1,4-dihydropyrazine-\m-
hexacosaoxidooctamolybdato-dicopper(II)]
;
_space_group_IT_number 2
_symmetry_cell_setting triclinic
_symmetry_space_group_name_Hall '-P 1'
_symmetry_space_group_name_H-M 'P -1'
_atom_sites_solution_hydrogens geom
_atom_sites_solution_primary direct
_atom_sites_solution_secondary difmap
_audit_creation_method SHELXL-97
_cell_angle_alpha 78.380(8)
_cell_angle_beta 76.815(9)
_cell_angle_gamma 65.419(5)
_cell_formula_units_Z 2
_cell_length_a 9.9920(7)
_cell_length_b 10.0882(7)
_cell_length_c 11.1708(8)
_cell_measurement_reflns_used 4896
_cell_measurement_temperature 90(2)
_cell_measurement_theta_max 28.28
_cell_measurement_theta_min 1.89
_cell_volume 989.75(13)
_computing_cell_refinement SMART
_computing_data_collection 'SMART (Bruker, 2001)'
_computing_data_reduction 'SAINT (Bruker, 2003)'
_computing_molecular_graphics
;
SHELXTL (Sheldrick, 1997b) and CrystalMaker (CrystalMaker Software
2007)
;
_computing_publication_material SHELXTL
_computing_structure_refinement 'SHELXL97 (Sheldrick, 1997a)'
_computing_structure_solution 'SHELXS97 (Sheldrick, 1997a)'
_diffrn_ambient_temperature 90(2)
_diffrn_detector_area_resol_mean 512
_diffrn_measured_fraction_theta_full 0.996
_diffrn_measured_fraction_theta_max 0.996
_diffrn_measurement_device_type 'Bruker APEX CCD detector'
_diffrn_measurement_method '\f and \w'
_diffrn_radiation_monochromator graphite
_diffrn_radiation_type MoK\a
_diffrn_radiation_wavelength 0.71073
_diffrn_reflns_av_R_equivalents 0.0246
_diffrn_reflns_av_sigmaI/netI 0.0371
_diffrn_reflns_limit_h_max 13
_diffrn_reflns_limit_h_min -13
_diffrn_reflns_limit_k_max 13
_diffrn_reflns_limit_k_min -13
_diffrn_reflns_limit_l_max 14
_diffrn_reflns_limit_l_min -14
_diffrn_reflns_number 10578
_diffrn_reflns_theta_full 28.28
_diffrn_reflns_theta_max 28.28
_diffrn_reflns_theta_min 1.89
_diffrn_standards_decay_% 0.001
_diffrn_standards_number 0
_exptl_absorpt_coefficient_mu 3.598
_exptl_absorpt_correction_T_max 0.6328
_exptl_absorpt_correction_T_min 0.4789
_exptl_absorpt_correction_type multi-scan
_exptl_absorpt_process_details '(SADABS; Sheldrick, 1996)'
_exptl_crystal_colour green
_exptl_crystal_density_diffrn 2.851
_exptl_crystal_density_method 'not measured'
_exptl_crystal_description plate
_exptl_crystal_F_000 804
_exptl_crystal_size_max 0.24
_exptl_crystal_size_mid 0.16
_exptl_crystal_size_min 0.14
_refine_diff_density_max 0.800
_refine_diff_density_min -0.894
_refine_ls_extinction_method none
_refine_ls_goodness_of_fit_ref 0.936
_refine_ls_hydrogen_treatment constr
_refine_ls_matrix_type full
_refine_ls_number_parameters 299
_refine_ls_number_reflns 4896
_refine_ls_number_restraints 0
_refine_ls_restrained_S_all 0.936
_refine_ls_R_factor_all 0.0324
_refine_ls_R_factor_gt 0.0273
_refine_ls_shift/su_max 0.001
_refine_ls_shift/su_mean 0.000
_refine_ls_structure_factor_coef Fsqd
_refine_ls_weighting_details 'calc w=1/[\s^2^(Fo^2^)+(0.0291P)^2^+2.178P] where P=(Fo^2^+2Fc^2^)/3'
_refine_ls_weighting_scheme calc
_refine_ls_wR_factor_gt 0.0595
_refine_ls_wR_factor_ref 0.0621
_reflns_number_gt 4307
_reflns_number_total 4896
_reflns_threshold_expression I>2\s(I)
_cod_data_source_file br2040.cif
_cod_data_source_block I
_cod_original_cell_volume 989.75(12)
_cod_database_code 2214072
_cod_database_fobs_code 2214072

loop_
_symmetry_equiv_pos_as_xyz
'x, y, z'
'-x, -y, -z'

loop_
_atom_site_type_symbol
_atom_site_label
_atom_site_fract_x
_atom_site_fract_y
_atom_site_fract_z
_atom_site_U_iso_or_equiv
_atom_site_adp_type
_atom_site_calc_flag
_atom_site_refinement_flags
_atom_site_occupancy
Mo Mo1 0.77935(3) 0.61288(3) 0.79284(3) 0.01016(7) Uani d . 1
Mo Mo2 0.88214(3) 0.41297(3) 0.55817(3) 0.00797(7) Uani d . 1
Mo Mo3 0.73644(3) 0.77007(3) 0.46269(3) 0.00746(7) Uani d . 1
Mo Mo4 0.92292(3) 0.68237(3) 0.17919(3) 0.01363(8) Uani d . 1
Cu Cu1 0.36121(4) 0.82861(5) 0.45710(4) 0.00889(9) Uani d . 1
O O1 0.6347(3) 0.5844(3) 0.8909(2) 0.0187(6) Uani d . 1
O O2 0.7496(4) 0.7901(3) 0.7984(3) 0.0280(7) Uani d . 1
O O3 0.9513(3) 0.5148(3) 0.8652(2) 0.0153(5) Uani d . 1
O O4 0.8896(3) 0.3842(3) 0.7297(2) 0.0101(5) Uani d . 1
O O5 0.7276(3) 0.3837(3) 0.5533(2) 0.0126(5) Uani d . 1
O O6 0.7559(3) 0.6323(2) 0.6213(2) 0.0094(5) Uani d . 1
O O7 1.0337(3) 0.2564(3) 0.5070(2) 0.0104(5) Uani d . 1
O O8 0.8961(3) 0.5515(3) 0.4189(2) 0.0104(5) Uani d . 1
O O9 0.6673(3) 0.9306(3) 0.5254(2) 0.0121(5) Uani d . 1
O O10 0.5772(3) 0.7536(3) 0.4371(2) 0.0103(5) Uani d . 1
O O11 0.8197(3) 0.8207(3) 0.3041(2) 0.0103(5) Uani d . 1
O O13 0.9652(3) 0.7952(3) 0.0572(3) 0.0260(7) Uani d . 1
N N1 0.3303(3) 0.8814(3) 0.2808(3) 0.0100(6) Uani d . 1
N N2 0.1442(3) 0.9181(3) 0.4810(3) 0.0076(5) Uani d . 1
N N3 0.3167(3) 0.7618(3) 0.6371(3) 0.0097(6) Uani d . 1
C C1 0.4353(4) 0.8375(4) 0.1833(3) 0.0169(8) Uani d . 1
H H1 0.5349 0.7982 0.1935 0.020 Uiso calc R 1
C C2 0.4015(5) 0.8481(5) 0.0670(4) 0.0230(9) Uani d . 1
H H2 0.4770 0.8196 -0.0004 0.028 Uiso calc R 1
C C3 0.2537(5) 0.9018(4) 0.0535(4) 0.0203(8) Uani d . 1
H H3 0.2283 0.9048 -0.0224 0.024 Uiso calc R 1
C C4 0.1424(4) 0.9517(4) 0.1543(3) 0.0133(7) Uani d . 1
H H4 0.0421 0.9893 0.1466 0.016 Uiso calc R 1
C C5 0.1848(4) 0.9439(3) 0.2650(3) 0.0095(6) Uani d . 1
C C6 0.0799(4) 0.9875(4) 0.3812(3) 0.0086(6) Uani d . 1
C C7 0.0729(4) 0.9208(4) 0.5985(3) 0.0086(6) Uani d . 1
C C8 0.1688(4) 0.8103(4) 0.6846(3) 0.0094(6) Uani d . 1
C C9 0.1152(4) 0.7432(4) 0.7943(3) 0.0109(7) Uani d . 1
H H9 0.0135 0.7757 0.8244 0.013 Uiso calc R 1
C C10 0.2172(4) 0.6257(4) 0.8587(3) 0.0130(7) Uani d . 1
H H10 0.1839 0.5787 0.9325 0.016 Uiso calc R 1
C C11 0.3657(4) 0.5803(4) 0.8129(3) 0.0151(7) Uani d . 1
H H11 0.4349 0.5037 0.8560 0.018 Uiso calc R 1
C C12 0.4123(4) 0.6499(4) 0.7008(3) 0.0139(7) Uani d . 1
H H12 0.5136 0.6175 0.6690 0.017 Uiso calc R 1
O O12 0.7658(3) 0.6700(4) 0.1582(3) 0.0368(9) Uani d . 1

loop_
_atom_site_aniso_label
_atom_site_aniso_U_11
_atom_site_aniso_U_22
_atom_site_aniso_U_33
_atom_site_aniso_U_12
_atom_site_aniso_U_13
_atom_site_aniso_U_23
Mo1 0.01090(15) 0.01001(14) 0.00936(14) -0.00350(11) -0.00285(11) -0.00054(11)
Mo2 0.00654(14) 0.00650(13) 0.01088(14) -0.00218(11) -0.00178(11) -0.00146(10)
Mo3 0.00551(13) 0.00683(13) 0.00904(14) -0.00141(11) -0.00132(10) -0.00081(10)
Mo4 0.00738(14) 0.01504(16) 0.01633(16) -0.00004(12) -0.00278(12) -0.00587(12)
Cu1 0.00514(19) 0.0108(2) 0.0090(2) -0.00178(16) -0.00113(16) -0.00028(15)
O1 0.0112(13) 0.0305(16) 0.0132(13) -0.0066(11) -0.0002(10) -0.0051(11)
O2 0.048(2) 0.0129(14) 0.0300(17) -0.0112(13) -0.0254(15) 0.0020(12)
O3 0.0087(12) 0.0176(13) 0.0192(14) -0.0011(10) -0.0030(10) -0.0093(11)
O4 0.0099(12) 0.0106(12) 0.0093(12) -0.0034(9) -0.0017(9) -0.0006(9)
O5 0.0097(12) 0.0122(12) 0.0155(13) -0.0035(10) -0.0032(10) -0.0016(10)
O6 0.0093(12) 0.0081(11) 0.0089(11) -0.0020(9) -0.0020(9) 0.0005(9)
O7 0.0079(11) 0.0087(11) 0.0148(12) -0.0033(9) -0.0012(10) -0.0024(9)
O8 0.0079(11) 0.0094(11) 0.0132(12) -0.0023(9) -0.0023(10) -0.0013(9)
O9 0.0107(12) 0.0090(12) 0.0158(13) -0.0024(10) -0.0026(10) -0.0020(10)
O10 0.0079(11) 0.0113(12) 0.0113(12) -0.0035(9) -0.0029(9) 0.0007(9)
O11 0.0088(12) 0.0073(11) 0.0115(12) -0.0014(9) -0.0004(10) 0.0008(9)
O13 0.0285(16) 0.0223(15) 0.0112(13) 0.0046(12) -0.0027(12) -0.0002(11)
N1 0.0091(14) 0.0087(14) 0.0108(14) -0.0026(11) -0.0004(11) -0.0009(11)
N2 0.0065(13) 0.0065(13) 0.0116(14) -0.0043(10) -0.0011(11) -0.0012(11)
N3 0.0094(14) 0.0112(14) 0.0090(14) -0.0049(11) -0.0017(11) -0.0002(11)
C1 0.0086(17) 0.0187(19) 0.0147(18) 0.0018(14) 0.0006(14) -0.0014(15)
C2 0.016(2) 0.026(2) 0.0154(19) 0.0017(16) 0.0005(16) -0.0039(16)
C3 0.024(2) 0.021(2) 0.0107(18) -0.0005(16) -0.0056(16) -0.0048(15)
C4 0.0117(17) 0.0105(16) 0.0159(18) -0.0015(13) -0.0046(14) -0.0010(13)
C5 0.0085(16) 0.0043(14) 0.0133(17) -0.0010(12) -0.0013(13) 0.0005(12)
C6 0.0070(15) 0.0086(15) 0.0106(16) -0.0031(12) -0.0019(13) -0.0009(12)
C7 0.0089(16) 0.0072(15) 0.0131(16) -0.0054(13) -0.0039(13) -0.0015(12)
C8 0.0073(16) 0.0109(16) 0.0122(16) -0.0048(13) -0.0026(13) -0.0023(13)
C9 0.0091(16) 0.0122(16) 0.0111(16) -0.0040(13) -0.0014(13) -0.0017(13)
C10 0.0144(18) 0.0127(17) 0.0118(17) -0.0049(14) -0.0032(14) -0.0008(13)
C11 0.0138(18) 0.0121(17) 0.0169(18) -0.0028(14) -0.0069(15) 0.0040(14)
C12 0.0061(16) 0.0132(17) 0.0211(19) -0.0027(13) -0.0035(14) 0.0003(14)
O12 0.0107(14) 0.0404(19) 0.063(2) 0.0013(13) -0.0092(15) -0.0364(18)

loop_
_atom_type_symbol
_atom_type_description
_atom_type_scat_dispersion_real
_atom_type_scat_dispersion_imag
_atom_type_scat_source
C C 0.0033 0.0016 'International Tables Vol C Tables 4.2.6.8 and 6.1.1.4'
H H 0.0000 0.0000 'International Tables Vol C Tables 4.2.6.8 and 6.1.1.4'
N N 0.0061 0.0033 'International Tables Vol C Tables 4.2.6.8 and 6.1.1.4'
O O 0.0106 0.0060 'International Tables Vol C Tables 4.2.6.8 and 6.1.1.4'
Cu Cu 0.3201 1.2651 'International Tables Vol C Tables 4.2.6.8 and 6.1.1.4'
Mo Mo -1.6832 0.6857 'International Tables Vol C Tables 4.2.6.8 and 6.1.1.4'

loop_
_geom_angle_atom_site_label_1
_geom_angle_atom_site_label_2
_geom_angle_atom_site_label_3
_geom_angle_site_symmetry_1
_geom_angle_site_symmetry_3
_geom_angle
O1 Mo1 O2 . . 105.33(15)
O1 Mo1 O3 . . 108.95(12)
O2 Mo1 O3 . . 100.57(13)
O1 Mo1 O6 . . 110.97(11)
O2 Mo1 O6 . . 97.97(12)
O3 Mo1 O6 . . 129.13(11)
O1 Mo1 O4 . . 96.02(11)
O2 Mo1 O4 . . 158.56(13)
O3 Mo1 O4 . . 73.73(10)
O6 Mo1 O4 . . 71.98(9)
O5 Mo2 O7 . . 105.04(11)
O5 Mo2 O8 . . 105.02(11)
O7 Mo2 O8 . . 99.35(11)
O5 Mo2 O4 . . 103.33(11)
O7 Mo2 O4 . . 101.78(11)
O8 Mo2 O4 . . 138.54(10)
O5 Mo2 O6 . . 94.74(10)
O7 Mo2 O6 . . 160.16(10)
O8 Mo2 O6 . . 73.47(9)
O4 Mo2 O6 . . 74.62(9)
O5 Mo2 O8 . 2_766 175.91(10)
O7 Mo2 O8 . 2_766 75.43(9)
O8 Mo2 O8 . 2_766 78.82(10)
O4 Mo2 O8 . 2_766 72.65(9)
O6 Mo2 O8 . 2_766 84.96(8)
O9 Mo3 O10 . . 103.92(12)
O9 Mo3 O11 . . 102.31(11)
O10 Mo3 O11 . . 102.10(11)
O9 Mo3 O6 . . 98.04(11)
O10 Mo3 O6 . . 95.09(10)
O11 Mo3 O6 . . 149.19(10)
O9 Mo3 O8 . . 157.58(11)
O10 Mo3 O8 . . 96.96(10)
O11 Mo3 O8 . . 80.86(10)
O6 Mo3 O8 . . 71.74(9)
O9 Mo3 O7 . 2_766 86.65(10)
O10 Mo3 O7 . 2_766 168.87(10)
O11 Mo3 O7 . 2_766 78.61(10)
O6 Mo3 O7 . 2_766 79.76(9)
O8 Mo3 O7 . 2_766 72.10(9)
O13 Mo4 O12 . . 106.36(17)
O13 Mo4 O3 . 2_766 104.35(13)
O12 Mo4 O3 . 2_766 92.74(13)
O13 Mo4 O11 . . 100.43(12)
O12 Mo4 O11 . . 94.88(12)
O3 Mo4 O11 2_766 . 150.80(10)
O13 Mo4 O4 . 2_766 100.53(13)
O12 Mo4 O4 . 2_766 152.68(15)
O3 Mo4 O4 2_766 2_766 75.76(10)
O11 Mo4 O4 . 2_766 84.80(10)
O10 Cu1 N2 . . 175.40(11)
O10 Cu1 N1 . . 100.91(11)
N2 Cu1 N1 . . 80.29(12)
O10 Cu1 N3 . . 99.31(11)
N2 Cu1 N3 . . 80.51(12)
N1 Cu1 N3 . . 156.47(12)
O10 Cu1 O9 . 2_676 93.15(9)
N2 Cu1 O9 . 2_676 82.34(10)
N1 Cu1 O9 . 2_676 92.50(10)
N3 Cu1 O9 . 2_676 98.29(10)
Mo1 O3 Mo4 . 2_766 116.04(13)
Mo2 O4 Mo4 . 2_766 129.26(12)
Mo2 O4 Mo1 . . 105.88(10)
Mo4 O4 Mo1 2_766 . 94.31(9)
Mo1 O6 Mo3 . . 143.27(13)
Mo1 O6 Mo2 . . 106.96(10)
Mo3 O6 Mo2 . . 103.63(10)
Mo2 O7 Mo3 . 2_766 115.98(12)
Mo2 O8 Mo3 . . 108.69(11)
Mo2 O8 Mo2 . 2_766 101.18(10)
Mo3 O8 Mo2 . 2_766 95.55(9)
Mo3 O9 Cu1 . 2_676 156.88(14)
Mo3 O10 Cu1 . . 148.28(15)
Mo3 O11 Mo4 . . 123.85(12)
C1 N1 C5 . . 118.8(3)
C1 N1 Cu1 . . 125.4(2)
C5 N1 Cu1 . . 114.5(2)
C6 N2 C7 . . 125.2(3)
C6 N2 Cu1 . . 117.5(2)
C7 N2 Cu1 . . 116.7(2)
C12 N3 C8 . . 118.8(3)
C12 N3 Cu1 . . 124.7(2)
C8 N3 Cu1 . . 114.2(2)
N1 C1 C2 . . 122.3(3)
C3 C2 C1 . . 118.5(4)
C2 C3 C4 . . 119.7(4)
C5 C4 C3 . . 118.3(3)
N1 C5 C4 . . 122.1(3)
N1 C5 C6 . . 113.1(3)
C4 C5 C6 . . 124.6(3)
N2 C6 C7 . 2_576 117.3(3)
N2 C6 C5 . . 111.5(3)
C7 C6 C5 2_576 . 131.0(3)
N2 C7 C6 . 2_576 117.3(3)
N2 C7 C8 . . 111.7(3)
C6 C7 C8 2_576 . 130.6(3)
N3 C8 C9 . . 121.6(3)
N3 C8 C7 . . 113.6(3)
C9 C8 C7 . . 124.0(3)
C8 C9 C10 . . 118.5(3)
C11 C10 C9 . . 119.7(3)
C10 C11 C12 . . 119.1(3)
N3 C12 C11 . . 122.3(3)

loop_
_geom_bond_atom_site_label_1
_geom_bond_atom_site_label_2
_geom_bond_site_symmetry_2
_geom_bond_distance
Mo1 O1 . 1.694(3)
Mo1 O2 . 1.698(3)
Mo1 O3 . 1.866(3)
Mo1 O6 . 1.944(2)
Mo1 O4 . 2.285(2)
Mo2 O5 . 1.703(2)
Mo2 O7 . 1.759(2)
Mo2 O8 . 1.892(2)
Mo2 O4 . 1.893(2)
Mo2 O6 . 2.210(2)
Mo2 O8 2_766 2.462(2)
Mo3 O9 . 1.702(2)
Mo3 O10 . 1.757(2)
Mo3 O11 . 1.846(2)
Mo3 O6 . 2.012(2)
Mo3 O8 . 2.190(2)
Mo3 O7 2_766 2.296(2)
Mo4 O13 . 1.686(3)
Mo4 O12 . 1.696(3)
Mo4 O3 2_766 1.954(3)
Mo4 O11 . 1.972(2)
Mo4 O4 2_766 2.132(2)
Cu1 O10 . 1.942(2)
Cu1 N2 . 1.948(3)
Cu1 N1 . 1.994(3)
Cu1 N3 . 1.998(3)
Cu1 O9 2_676 2.368(2)
O3 Mo4 2_766 1.954(3)
O4 Mo4 2_766 2.132(2)
O7 Mo3 2_766 2.296(2)
O8 Mo2 2_766 2.462(2)
O9 Cu1 2_676 2.368(2)
N1 C1 . 1.330(5)
N1 C5 . 1.361(4)
N2 C6 . 1.335(4)
N2 C7 . 1.343(4)
N3 C12 . 1.335(4)
N3 C8 . 1.360(4)
C1 C2 . 1.389(5)
C2 C3 . 1.379(6)
C3 C4 . 1.396(5)
C4 C5 . 1.374(5)
C5 C6 . 1.485(5)
C6 C7 2_576 1.411(5)
C7 C6 2_576 1.411(5)
C7 C8 . 1.478(5)
C8 C9 . 1.384(5)
C9 C10 . 1.395(5)
C10 C11 . 1.363(5)
C11 C12 . 1.389(5)
